data_7134933
loop_
_publ_author_name
'Toda, Tomoyuki'
'Cheng, Yu'
'Takenaka, Katsuhiko'

_publ_section_title
;
 Synthesis and structure of titanium complexes with
 phosphonium-bisphenolate ligands
 "{P<sup>+</sup>[O<sub>2</sub>]}H<sub>2</sub>" and their catalytic
 trimerization of 1-octene.
;
_journal_issue 80
_journal_name_full 'Chemical communications (Cambridge, England)'
_journal_page_first 15594
_journal_page_last 15597
_journal_paper_doi 10.1039/d5cc04541j
_journal_volume 61
_journal_year 2025
_chemical_formula_moiety 'C42 H52 Cl3 O2 P Ti, 1(C7 H8)'
_chemical_formula_sum 'C49 H60 Cl3 O2 P Ti'
_chemical_formula_weight 866.19
_chemical_name_systematic 'Titanium complex'
_space_group_crystal_system monoclinic
_space_group_IT_number 14
_space_group_name_Hall '-P 2ybc'
_space_group_name_H-M_alt 'P 1 21/c 1'
_atom_sites_solution_hydrogens geom
_atom_sites_solution_primary dual
_audit_creation_date 2025-08-22
_audit_creation_method
;
Olex2 1.5-ac7-016
(compiled 2025.05.29 svn.r8cd99b3d for Rigaku Oxford Diffraction, GUI svn.r7254)
;
_audit_update_record
;
2025-08-22 deposited with the CCDC.	2025-09-01 downloaded from the CCDC.
;
_cell_angle_alpha 90
_cell_angle_beta 106.631(2)
_cell_angle_gamma 90
_cell_formula_units_Z 4
_cell_length_a 15.7820(3)
_cell_length_b 24.6362(5)
_cell_length_c 12.3944(3)
_cell_measurement_reflns_used 21436
_cell_measurement_temperature 103
_cell_measurement_theta_max 28.1470
_cell_measurement_theta_min 2.0440
_cell_volume 4617.46(18)
_computing_cell_refinement 'CrysAlisPro 1.171.42.88a (Rigaku OD, 2023)'
_computing_data_collection 'CrysAlisPro 1.171.42.88a (Rigaku OD, 2023)'
_computing_data_reduction 'CrysAlisPro 1.171.42.88a (Rigaku OD, 2023)'
_computing_molecular_graphics 'Olex2 1.5-ac7-016 (Dolomanov et al., 2009)'
_computing_publication_material 'Olex2 1.5-ac7-016 (Dolomanov et al., 2009)'
_computing_structure_refinement 'SHELXL 2018/3 (Sheldrick, 2015)'
_computing_structure_solution 'SHELXT  (Sheldrick, 2015)'
_diffrn_ambient_temperature 103
_diffrn_detector 'Hybrid Pixel Array Detector'
_diffrn_detector_area_resol_mean 10.0000
_diffrn_detector_type HyPix3000
_diffrn_measured_fraction_theta_full 0.999
_diffrn_measured_fraction_theta_max 0.941
_diffrn_measurement_details
;
List of Runs (angles in degrees, time in seconds):

  # Type    Start    End  Width  t~exp~   \w     \q     \k     \f   Frames
#--------------------------------------------------------------------------
  1  \w    -36.00   3.00   0.50  200.00    --   12.07 -75.00-173.00   78
  2  \w     10.00  80.00   0.50  200.00    --   12.07  75.00 -45.00  140
  3  \w    -79.00 -18.00   0.50  200.00    --  -12.15 -75.00-173.00  122
  4  \w      9.00  48.00   0.50  200.00    --  -12.15  75.00 -45.00   78
  5  \w    -54.00  23.00   0.50  200.00    --   12.07 -37.00   0.00  154
  6  \w    -57.00  13.00   0.50  200.00    --   12.07 -19.00 -90.00  140
  7  \w     31.00  59.00   0.50  200.00    --   12.07-125.00-180.00   56
  8  \w      2.00  27.00   0.50  200.00    --   12.07  37.00 -30.00   50
  9  \w     -2.00  50.00   0.50  200.00    --   12.07  19.00 -30.00  104
 10  \w    -56.00 -21.00   0.50  200.00    --  -12.15 125.00-180.00   70
 11  \w    -57.00 -13.00   0.50  200.00    --  -12.15 125.00  60.00   88
 12  \w    -51.00 -18.00   0.50  200.00    --  -12.15 125.00 -90.00   66
 13  \w    -50.00 -13.00   0.50  200.00    --  -12.15 125.00   0.00   74
;
_diffrn_measurement_device 'four-circle diffractometer'
_diffrn_measurement_device_type 'XtaLAB Synergy, Single source at offset/far, HyPix3000'
_diffrn_measurement_method '\w scans'
_diffrn_orient_matrix_type 'CrysAlisPro convention (1999,Acta A55,543-557)'
_diffrn_orient_matrix_UB_11 0.0449004000
_diffrn_orient_matrix_UB_12 0.0081253000
_diffrn_orient_matrix_UB_13 0.0122153000
_diffrn_orient_matrix_UB_21 -0.0128064000
_diffrn_orient_matrix_UB_22 0.0223545000
_diffrn_orient_matrix_UB_23 -0.0371661000
_diffrn_orient_matrix_UB_31 -0.0048657000
_diffrn_orient_matrix_UB_32 0.0162032000
_diffrn_orient_matrix_UB_33 0.0451190000
_diffrn_radiation_monochromator mirror
_diffrn_radiation_probe x-ray
_diffrn_radiation_type 'Mo K\a'
_diffrn_radiation_wavelength 0.71073
_diffrn_reflns_av_R_equivalents 0.0564
_diffrn_reflns_av_unetI/netI 0.0553
_diffrn_reflns_Laue_measured_fraction_full 0.999
_diffrn_reflns_Laue_measured_fraction_max 0.941
_diffrn_reflns_limit_h_max 20
_diffrn_reflns_limit_h_min -20
_diffrn_reflns_limit_k_max 32
_diffrn_reflns_limit_k_min -29
_diffrn_reflns_limit_l_max 16
_diffrn_reflns_limit_l_min -16
_diffrn_reflns_number 51657
_diffrn_reflns_point_group_measured_fraction_full 0.999
_diffrn_reflns_point_group_measured_fraction_max 0.941
_diffrn_reflns_theta_full 25.242
_diffrn_reflns_theta_max 28.285
_diffrn_reflns_theta_min 1.653
_diffrn_source 'micro-focus sealed X-ray tube'
_diffrn_source_type 'PhotonJet (Mo) X-ray Source'
_exptl_absorpt_coefficient_mu 0.431
_exptl_absorpt_correction_T_max 1.00000
_exptl_absorpt_correction_T_min 0.72581
_exptl_absorpt_correction_type multi-scan
_exptl_absorpt_process_details
;
CrysAlisPro 1.171.42.88a (Rigaku Oxford Diffraction, 2023)
Empirical absorption correction using spherical harmonics,
implemented in SCALE3 ABSPACK scaling algorithm.
;
_exptl_crystal_colour 'clear orange'
_exptl_crystal_colour_lustre clear
_exptl_crystal_colour_primary orange
_exptl_crystal_density_diffrn 1.246
_exptl_crystal_description plate
_exptl_crystal_F_000 1832
_exptl_crystal_size_max 0.358
_exptl_crystal_size_mid 0.073
_exptl_crystal_size_min 0.038
_refine_diff_density_max 0.513
_refine_diff_density_min -0.470
_refine_diff_density_rms 0.069
_refine_ls_extinction_method none
_refine_ls_goodness_of_fit_ref 1.061
_refine_ls_hydrogen_treatment constr
_refine_ls_matrix_type full
_refine_ls_number_parameters 583
_refine_ls_number_reflns 10786
_refine_ls_number_restraints 234
_refine_ls_restrained_S_all 1.060
_refine_ls_R_factor_all 0.0651
_refine_ls_R_factor_gt 0.0430
_refine_ls_shift/su_max 0.002
_refine_ls_shift/su_mean 0.000
_refine_ls_structure_factor_coef Fsqd
_refine_ls_weighting_details 'w=1/[\s^2^(Fo^2^)+(0.0475P)^2^+2.6161P] where P=(Fo^2^+2Fc^2^)/3'
_refine_ls_weighting_scheme calc
_refine_ls_wR_factor_gt 0.1057
_refine_ls_wR_factor_ref 0.1151
_reflns_Friedel_coverage 0.000
_reflns_number_gt 8107
_reflns_number_total 10786
_reflns_threshold_expression 'I > 2\s(I)'
_cod_data_source_file d5cc04541j2.cif
_cod_data_source_block sei005_auto
_cod_depositor_comments 'Adding full bibliography for 7134933.cif.'
_cod_database_code 7134933
_shelx_shelxl_version_number 2018/3
_chemical_oxdiff_formula C42H52P1O2Ti1Cl3
_shelx_space_group_comment
;
The symmetry employed for this shelxl refinement is uniquely defined
by the following loop, which should always be used as a source of
symmetry information in preference to the above space-group names.
They are only intended as comments.
;
_olex2_refinement_description
;
1. Fixed Uiso
 At 1.2 times of:
  All C(H) groups, All C(H,H) groups
 At 1.5 times of:
  All C(H,H,H) groups
2. Uiso/Uaniso restraints and constraints
C49A \\sim C46 \\sim C45 \\sim C47 \\sim C44 \\sim C48 \\sim C47A \\sim C46A
\\sim C43 \\sim C44A \\sim C45A \\sim C48A \\sim C49 \\sim C43A: within 2A with
sigma of 0.01 and sigma for terminal atoms of 0.01 within 2A
3. Others
 Sof(C43A)=Sof(C48A)=Sof(H48A)=Sof(C49A)=Sof(H49D)=Sof(H49E)=Sof(H49F)=
 Sof(C44A)=Sof(H44A)=Sof(C47A)=Sof(H47A)=Sof(C45A)=Sof(H45A)=Sof(C46A)=
 Sof(H46A)=1-FVAR(1)
 Sof(C46)=Sof(H46)=Sof(C45)=Sof(H45)=Sof(C44)=Sof(H44)=Sof(C43)=Sof(C49)=
 Sof(H49A)=Sof(H49B)=Sof(H49C)=Sof(C48)=Sof(H48)=Sof(C47)=Sof(H47)=FVAR(1)
4.a Secondary CH2 refined with riding coordinates:
 C13(H13A,H13B), C28(H28A,H28B)
4.b Aromatic/amide H refined with riding coordinates:
 C19(H19), C9(H9), C34(H34), C6(H6), C17(H17), C32(H32), C12(H12), C10(H10),
 C11(H11), C5(H5), C3(H3), C4(H4), C46(H46), C48A(H48A), C45(H45), C44(H44),
 C48(H48), C44A(H44A), C47A(H47A), C45A(H45A), C46A(H46A), C47(H47)
4.c Idealised Me refined as rotating group:
 C23(H23A,H23B,H23C), C21(H21A,H21B,H21C), C22(H22A,H22B,H22C), C38(H38A,H38B,
 H38C), C36(H36A,H36B,H36C), C37(H37A,H37B,H37C), C27(H27A,H27B,H27C), C26(H26A,
 H26B,H26C), C25(H25A,H25B,H25C), C41(H41A,H41B,H41C), C42(H42A,H42B,H42C),
 C40(H40A,H40B,H40C), C49(H49A,H49B,H49C), C49A(H49D,H49E,H49F)
;
_olex2_submission_special_instructions 'No special instructions were received'
_oxdiff_exptl_absorpt_empirical_details
;
Empirical correction (ABSPACK) includes:
- Absorption correction using spherical harmonics
- Frame scaling
;
_oxdiff_exptl_absorpt_empirical_full_max 1.947
_oxdiff_exptl_absorpt_empirical_full_min 0.525

loop_
_space_group_symop_operation_xyz
'x, y, z'
'-x, y+1/2, -z+1/2'
'-x, -y, -z'
'x, -y-1/2, z-1/2'

loop_
_atom_site_label
_atom_site_type_symbol
_atom_site_fract_x
_atom_site_fract_y
_atom_site_fract_z
_atom_site_U_iso_or_equiv
_atom_site_adp_type
_atom_site_occupancy
_atom_site_site_symmetry_order
_atom_site_calc_flag
_atom_site_refinement_flags_posn
_atom_site_refinement_flags_adp
_atom_site_refinement_flags_occupancy
_atom_site_disorder_assembly
_atom_site_disorder_group
Ti1 Ti 0.62389(2) 0.16562(2) 0.49658(3) 0.01318(9) Uani 1 1 d . . . . .
Cl3 Cl 0.65899(3) 0.18734(2) 0.68999(4) 0.02046(12) Uani 1 1 d . . . . .
P1 P 0.52868(3) 0.33319(2) 0.44628(4) 0.01271(11) Uani 1 1 d . . . . .
Cl1 Cl 0.58022(3) 0.13935(2) 0.30490(4) 0.02256(12) Uani 1 1 d . . . . .
Cl2 Cl 0.67966(4) 0.08066(2) 0.54405(5) 0.02872(14) Uani 1 1 d . . . . .
O2 O 0.69380(8) 0.21866(5) 0.47480(11) 0.0145(3) Uani 1 1 d . . . . .
O1 O 0.51012(8) 0.18510(5) 0.47730(11) 0.0149(3) Uani 1 1 d . . . . .
C30 C 0.74148(12) 0.26556(8) 0.48161(16) 0.0137(4) Uani 1 1 d . . . . .
C14 C 0.41883(12) 0.24706(8) 0.34931(16) 0.0134(4) Uani 1 1 d . . . . .
C15 C 0.42793(12) 0.19990(8) 0.41432(16) 0.0134(4) Uani 1 1 d . . . . .
C8 C 0.53361(13) 0.39875(8) 0.38554(16) 0.0144(4) Uani 1 1 d . . . . .
C13 C 0.49796(12) 0.27974(8) 0.34003(16) 0.0142(4) Uani 1 1 d . . . . .
H13A H 0.484055 0.296339 0.264231 0.017 Uiso 1 1 calc R U . . .
H13B H 0.548922 0.255038 0.348431 0.017 Uiso 1 1 calc R U . . .
C19 C 0.33471(13) 0.26606(8) 0.29279(17) 0.0163(4) Uani 1 1 d . . . . .
H19 H 0.329161 0.298305 0.249283 0.020 Uiso 1 1 calc R U . . .
C7 C 0.46537(13) 0.43139(8) 0.40229(17) 0.0170(4) Uani 1 1 d . . . . .
C28 C 0.62657(12) 0.31430(8) 0.55589(16) 0.0142(4) Uani 1 1 d . . . . .
H28A H 0.635478 0.340369 0.618944 0.017 Uiso 1 1 calc R U . . .
H28B H 0.617547 0.277923 0.584702 0.017 Uiso 1 1 calc R U . . .
C29 C 0.70896(12) 0.31317(8) 0.51661(16) 0.0143(4) Uani 1 1 d . . . . .
C31 C 0.82223(12) 0.26541(8) 0.45312(16) 0.0146(4) Uani 1 1 d . . . . .
C20 C 0.35926(13) 0.11346(8) 0.47437(17) 0.0157(4) Uani 1 1 d . . . . .
C16 C 0.35263(12) 0.16911(8) 0.41638(16) 0.0142(4) Uani 1 1 d . . . . .
C2 C 0.41206(13) 0.40446(8) 0.46758(17) 0.0171(4) Uani 1 1 d . . . . .
C9 C 0.58979(13) 0.41762(8) 0.32550(16) 0.0172(4) Uani 1 1 d . . . . .
H9 H 0.635873 0.395308 0.314970 0.021 Uiso 1 1 calc R U . . .
C34 C 0.75529(13) 0.36175(8) 0.51931(17) 0.0166(4) Uani 1 1 d . . . . .
H34 H 0.733678 0.393947 0.544353 0.020 Uiso 1 1 calc R U . . .
C23 C 0.40394(14) 0.11869(9) 0.60133(17) 0.0203(4) Uani 1 1 d . . . . .
H23A H 0.463484 0.133714 0.613924 0.030 Uiso 1 1 calc R U . . .
H23B H 0.407933 0.082809 0.636573 0.030 Uiso 1 1 calc R U . . .
H23C H 0.368949 0.142887 0.634575 0.030 Uiso 1 1 calc R U . . .
C6 C 0.39821(13) 0.32079(9) 0.56558(17) 0.0200(4) Uani 1 1 d . . . . .
H6 H 0.417250 0.284848 0.587716 0.024 Uiso 1 1 calc R U . . .
C1 C 0.43900(12) 0.35125(8) 0.50028(16) 0.0156(4) Uani 1 1 d . . . . .
C18 C 0.25886(13) 0.23920(9) 0.29829(17) 0.0172(4) Uani 1 1 d . . . . .
C35 C 0.86289(13) 0.21335(9) 0.42213(17) 0.0173(4) Uani 1 1 d . . . . .
C17 C 0.27034(13) 0.19112(8) 0.35965(17) 0.0168(4) Uani 1 1 d . . . . .
H17 H 0.218916 0.172021 0.363205 0.020 Uiso 1 1 calc R U . . .
C32 C 0.86355(13) 0.31543(9) 0.45536(18) 0.0192(4) Uani 1 1 d . . . . .
H32 H 0.916894 0.316570 0.434373 0.023 Uiso 1 1 calc R U . . .
C33 C 0.83171(13) 0.36401(9) 0.48641(18) 0.0194(4) Uani 1 1 d . . . . .
C12 C 0.45410(14) 0.48351(9) 0.35743(18) 0.0227(5) Uani 1 1 d . . . . .
H12 H 0.408440 0.506141 0.368145 0.027 Uiso 1 1 calc R U . . .
C10 C 0.57708(14) 0.46982(9) 0.28123(18) 0.0219(5) Uani 1 1 d . . . . .
H10 H 0.614755 0.483365 0.239849 0.026 Uiso 1 1 calc R U . . .
C11 C 0.50964(15) 0.50237(9) 0.29705(18) 0.0246(5) Uani 1 1 d . . . . .
H11 H 0.501563 0.537920 0.266118 0.030 Uiso 1 1 calc R U . . .
C21 C 0.26779(14) 0.08775(9) 0.45942(19) 0.0233(5) Uani 1 1 d . . . . .
H21A H 0.232775 0.111107 0.494306 0.035 Uiso 1 1 calc R U . . .
H21B H 0.274979 0.051969 0.495462 0.035 Uiso 1 1 calc R U . . .
H21C H 0.237359 0.083787 0.378967 0.035 Uiso 1 1 calc R U . . .
C22 C 0.41172(15) 0.07429(8) 0.42123(19) 0.0229(5) Uani 1 1 d . . . . .
H22A H 0.383398 0.072016 0.339931 0.034 Uiso 1 1 calc R U . . .
H22B H 0.412864 0.038212 0.454902 0.034 Uiso 1 1 calc R U . . .
H22C H 0.472364 0.087683 0.434962 0.034 Uiso 1 1 calc R U . . .
C38 C 0.95000(13) 0.22479(10) 0.39400(19) 0.0240(5) Uani 1 1 d . . . . .
H38A H 0.975378 0.190523 0.377706 0.036 Uiso 1 1 calc R U . . .
H38B H 0.991714 0.242558 0.458335 0.036 Uiso 1 1 calc R U . . .
H38C H 0.938397 0.248597 0.328019 0.036 Uiso 1 1 calc R U . . .
C5 C 0.32910(14) 0.34399(10) 0.59777(18) 0.0249(5) Uani 1 1 d . . . . .
H5 H 0.300810 0.323940 0.643096 0.030 Uiso 1 1 calc R U . . .
C36 C 0.80109(14) 0.18725(9) 0.31693(19) 0.0230(5) Uani 1 1 d . . . . .
H36A H 0.786403 0.213795 0.255488 0.034 Uiso 1 1 calc R U . . .
H36B H 0.746768 0.175311 0.333139 0.034 Uiso 1 1 calc R U . . .
H36C H 0.830482 0.155900 0.294718 0.034 Uiso 1 1 calc R U . . .
C37 C 0.88429(14) 0.17443(9) 0.52416(19) 0.0233(5) Uani 1 1 d . . . . .
H37A H 0.916160 0.142708 0.508114 0.035 Uiso 1 1 calc R U . . .
H37B H 0.829135 0.162616 0.538305 0.035 Uiso 1 1 calc R U . . .
H37C H 0.921141 0.193271 0.590760 0.035 Uiso 1 1 calc R U . . .
C24 C 0.16610(13) 0.26204(9) 0.24233(18) 0.0210(5) Uani 1 1 d . . . . .
C3 C 0.34155(14) 0.42671(9) 0.49961(19) 0.0240(5) Uani 1 1 d . . . . .
H3 H 0.321642 0.462474 0.477142 0.029 Uiso 1 1 calc R U . . .
C4 C 0.30106(14) 0.39632(10) 0.56412(19) 0.0267(5) Uani 1 1 d . . . . .
H4 H 0.253101 0.411470 0.585942 0.032 Uiso 1 1 calc R U . . .
C27 C 0.16660(14) 0.30116(10) 0.1466(2) 0.0282(5) Uani 1 1 d . . . . .
H27A H 0.203917 0.332548 0.177094 0.042 Uiso 1 1 calc R U . . .
H27B H 0.106136 0.313432 0.109905 0.042 Uiso 1 1 calc R U . . .
H27C H 0.190083 0.282541 0.091390 0.042 Uiso 1 1 calc R U . . .
C39 C 0.88134(15) 0.41704(9) 0.4817(2) 0.0289(5) Uani 1 1 d . . . . .
C26 C 0.13558(15) 0.29236(10) 0.3323(2) 0.0297(5) Uani 1 1 d . . . . .
H26A H 0.133781 0.267182 0.392872 0.045 Uiso 1 1 calc R U . . .
H26B H 0.076415 0.307388 0.298577 0.045 Uiso 1 1 calc R U . . .
H26C H 0.176983 0.321907 0.363220 0.045 Uiso 1 1 calc R U . . .
C25 C 0.10046(14) 0.21614(10) 0.1930(2) 0.0313(6) Uani 1 1 d . . . . .
H25A H 0.120193 0.196521 0.135713 0.047 Uiso 1 1 calc R U . . .
H25B H 0.041708 0.231596 0.158506 0.047 Uiso 1 1 calc R U . . .
H25C H 0.097629 0.191039 0.253167 0.047 Uiso 1 1 calc R U . . .
C41 C 0.83436(17) 0.46615(10) 0.5135(3) 0.0408(7) Uani 1 1 d . . . . .
H41A H 0.867489 0.499207 0.508279 0.061 Uiso 1 1 calc R U . . .
H41B H 0.830981 0.461887 0.590811 0.061 Uiso 1 1 calc R U . . .
H41C H 0.774497 0.468839 0.461915 0.061 Uiso 1 1 calc R U . . .
C42 C 0.8845(2) 0.42571(12) 0.3597(3) 0.0564(9) Uani 1 1 d . . . . .
H42A H 0.918426 0.396311 0.338551 0.085 Uiso 1 1 calc R U . . .
H42B H 0.912901 0.460570 0.354205 0.085 Uiso 1 1 calc R U . . .
H42C H 0.824182 0.425772 0.308803 0.085 Uiso 1 1 calc R U . . .
C40 C 0.97466(17) 0.41380(12) 0.5603(3) 0.0574(9) Uani 1 1 d . . . . .
H40A H 1.005790 0.447883 0.556764 0.086 Uiso 1 1 calc R U . . .
H40B H 1.006168 0.383677 0.537302 0.086 Uiso 1 1 calc R U . . .
H40C H 0.972293 0.407765 0.637522 0.086 Uiso 1 1 calc R U . . .
C46 C 0.2106(6) 0.4883(5) 0.1969(8) 0.0505(18) Uani 0.536(5) 1 d . U P A 1
H46 H 0.272105 0.484028 0.206168 0.061 Uiso 0.536(5) 1 calc R U P A 1
C43A C 0.0498(8) 0.5212(5) 0.1479(10) 0.0548(19) Uani 0.464(5) 1 d . U P A 2
C48A C 0.1294(9) 0.5393(4) 0.1356(8) 0.055(2) Uani 0.464(5) 1 d . U P A 2
H48A H 0.131086 0.573138 0.099465 0.066 Uiso 0.464(5) 1 calc R U P A 2
C45 C 0.1637(8) 0.4471(4) 0.2300(7) 0.0525(19) Uani 0.536(5) 1 d . U P A 1
H45 H 0.192824 0.415267 0.265353 0.063 Uiso 0.536(5) 1 calc R U P A 1
C44 C 0.0707(7) 0.4535(4) 0.2100(7) 0.0490(17) Uani 0.536(5) 1 d . U P A 1
H44 H 0.037655 0.425535 0.231953 0.059 Uiso 0.536(5) 1 calc R U P A 1
C43 C 0.0289(6) 0.4987(5) 0.1602(8) 0.0568(17) Uani 0.536(5) 1 d . U P A 1
C49 C -0.0700(4) 0.5069(3) 0.1366(6) 0.0686(17) Uani 0.536(5) 1 d . U P A 1
H49A H -0.098350 0.471909 0.141378 0.103 Uiso 0.536(5) 1 calc R U P A 1
H49B H -0.094249 0.522058 0.060957 0.103 Uiso 0.536(5) 1 calc R U P A 1
H49C H -0.081366 0.531948 0.192292 0.103 Uiso 0.536(5) 1 calc R U P A 1
C49A C -0.0314(5) 0.5589(3) 0.1081(7) 0.0678(19) Uani 0.464(5) 1 d . U P A 2
H49D H -0.021750 0.591730 0.154690 0.102 Uiso 0.464(5) 1 calc R U P A 2
H49E H -0.084164 0.539959 0.115109 0.102 Uiso 0.464(5) 1 calc R U P A 2
H49F H -0.039768 0.568948 0.029223 0.102 Uiso 0.464(5) 1 calc R U P A 2
C48 C 0.0795(8) 0.5383(4) 0.1351(8) 0.0620(19) Uani 0.536(5) 1 d . U P A 1
H48 H 0.051847 0.571238 0.103962 0.074 Uiso 0.536(5) 1 calc R U P A 1
C44A C 0.0415(7) 0.4726(5) 0.1918(9) 0.0525(18) Uani 0.464(5) 1 d . U P A 2
H44A H -0.013945 0.459893 0.197137 0.063 Uiso 0.464(5) 1 calc R U P A 2
C47A C 0.2081(8) 0.5092(5) 0.1749(8) 0.0483(19) Uani 0.464(5) 1 d . U P A 2
H47A H 0.262930 0.523181 0.169904 0.058 Uiso 0.464(5) 1 calc R U P A 2
C45A C 0.1189(9) 0.4411(4) 0.2297(8) 0.0450(17) Uani 0.464(5) 1 d . U P A 2
H45A H 0.115277 0.406622 0.262428 0.054 Uiso 0.464(5) 1 calc R U P A 2
C46A C 0.2031(7) 0.4593(5) 0.2205(7) 0.0437(18) Uani 0.464(5) 1 d . U P A 2
H46A H 0.254193 0.437069 0.245653 0.052 Uiso 0.464(5) 1 calc R U P A 2
C47 C 0.1707(7) 0.5330(4) 0.1529(8) 0.0588(18) Uani 0.536(5) 1 d . U P A 1
H47 H 0.203515 0.561793 0.133151 0.071 Uiso 0.536(5) 1 calc R U P A 1

loop_
_atom_site_aniso_label
_atom_site_aniso_U_11
_atom_site_aniso_U_22
_atom_site_aniso_U_33
_atom_site_aniso_U_23
_atom_site_aniso_U_13
_atom_site_aniso_U_12
Ti1 0.01511(17) 0.00960(18) 0.01515(18) 0.00145(14) 0.00485(14) -0.00052(14)
Cl3 0.0273(3) 0.0183(3) 0.0143(2) 0.0020(2) 0.00354(19) -0.0029(2)
P1 0.0142(2) 0.0102(2) 0.0143(2) 0.0013(2) 0.00508(19) 0.00039(19)
Cl1 0.0288(3) 0.0226(3) 0.0181(3) -0.0050(2) 0.0095(2) -0.0100(2)
Cl2 0.0368(3) 0.0133(3) 0.0356(3) 0.0045(2) 0.0097(2) 0.0067(2)
O2 0.0162(7) 0.0110(7) 0.0168(7) 0.0001(6) 0.0058(5) -0.0022(5)
O1 0.0153(6) 0.0116(7) 0.0173(7) 0.0011(6) 0.0037(5) -0.0010(5)
C30 0.0162(9) 0.0120(10) 0.0114(9) 0.0012(8) 0.0013(7) -0.0023(8)
C14 0.0164(9) 0.0115(10) 0.0126(9) -0.0021(8) 0.0045(7) -0.0025(8)
C15 0.0158(9) 0.0130(10) 0.0119(9) -0.0031(8) 0.0047(7) -0.0010(8)
C8 0.0198(9) 0.0093(10) 0.0131(9) -0.0003(8) 0.0030(7) -0.0010(8)
C13 0.0172(9) 0.0101(10) 0.0157(10) 0.0019(8) 0.0052(8) -0.0006(8)
C19 0.0191(10) 0.0126(10) 0.0174(10) 0.0024(8) 0.0053(8) -0.0005(8)
C7 0.0213(10) 0.0136(10) 0.0152(10) -0.0017(8) 0.0038(8) 0.0010(8)
C28 0.0169(9) 0.0123(10) 0.0134(9) -0.0001(8) 0.0041(7) 0.0015(8)
C29 0.0130(9) 0.0162(10) 0.0129(9) 0.0016(8) 0.0025(7) -0.0003(8)
C31 0.0145(9) 0.0163(10) 0.0121(9) 0.0011(8) 0.0023(7) 0.0015(8)
C20 0.0207(10) 0.0125(10) 0.0149(10) -0.0011(8) 0.0066(8) -0.0038(8)
C16 0.0176(9) 0.0130(10) 0.0126(9) -0.0029(8) 0.0055(7) -0.0038(8)
C2 0.0196(10) 0.0158(11) 0.0147(10) -0.0008(8) 0.0026(8) 0.0027(8)
C9 0.0231(10) 0.0125(10) 0.0152(10) -0.0018(8) 0.0044(8) -0.0013(8)
C34 0.0194(10) 0.0117(10) 0.0176(10) -0.0002(8) 0.0034(8) -0.0013(8)
C23 0.0268(11) 0.0171(11) 0.0174(10) 0.0020(9) 0.0068(8) -0.0012(9)
C6 0.0208(10) 0.0221(11) 0.0171(10) 0.0022(9) 0.0056(8) -0.0005(9)
C1 0.0146(9) 0.0189(11) 0.0133(9) -0.0008(8) 0.0039(7) 0.0004(8)
C18 0.0155(9) 0.0203(11) 0.0157(10) 0.0000(9) 0.0044(8) -0.0004(8)
C35 0.0151(9) 0.0177(11) 0.0195(10) -0.0016(9) 0.0055(8) 0.0032(8)
C17 0.0168(9) 0.0185(11) 0.0156(10) -0.0009(9) 0.0054(8) -0.0054(8)
C32 0.0164(10) 0.0210(11) 0.0218(11) 0.0001(9) 0.0084(8) -0.0031(8)
C33 0.0196(10) 0.0149(11) 0.0230(11) -0.0006(9) 0.0050(8) -0.0047(8)
C12 0.0313(11) 0.0138(11) 0.0222(11) -0.0009(9) 0.0066(9) 0.0058(9)
C10 0.0320(12) 0.0148(11) 0.0192(11) 0.0027(9) 0.0080(9) -0.0048(9)
C11 0.0380(13) 0.0094(10) 0.0250(12) 0.0030(9) 0.0068(10) 0.0011(9)
C21 0.0234(11) 0.0207(12) 0.0267(12) 0.0023(10) 0.0085(9) -0.0068(9)
C22 0.0317(12) 0.0114(10) 0.0293(12) -0.0028(9) 0.0146(10) -0.0047(9)
C38 0.0179(10) 0.0279(13) 0.0279(12) -0.0040(10) 0.0093(9) 0.0003(9)
C5 0.0224(10) 0.0350(14) 0.0200(11) -0.0003(10) 0.0104(9) -0.0026(10)
C36 0.0202(10) 0.0258(12) 0.0232(11) -0.0068(10) 0.0064(9) 0.0012(9)
C37 0.0211(10) 0.0222(12) 0.0257(12) 0.0017(10) 0.0052(9) 0.0061(9)
C24 0.0148(9) 0.0234(12) 0.0238(11) 0.0053(10) 0.0041(8) -0.0006(9)
C3 0.0246(11) 0.0221(12) 0.0260(12) -0.0015(10) 0.0082(9) 0.0070(9)
C4 0.0222(11) 0.0347(14) 0.0253(12) -0.0034(11) 0.0102(9) 0.0062(10)
C27 0.0181(10) 0.0355(14) 0.0287(12) 0.0117(11) 0.0029(9) 0.0029(10)
C39 0.0271(12) 0.0178(12) 0.0455(15) -0.0013(11) 0.0164(11) -0.0087(9)
C26 0.0209(11) 0.0341(14) 0.0350(13) 0.0051(11) 0.0094(10) 0.0060(10)
C25 0.0182(11) 0.0362(15) 0.0341(13) 0.0056(12) -0.0010(9) -0.0045(10)
C41 0.0397(14) 0.0188(13) 0.068(2) -0.0038(13) 0.0216(14) -0.0090(11)
C42 0.084(2) 0.0305(16) 0.072(2) 0.0020(16) 0.0493(19) -0.0160(16)
C40 0.0289(14) 0.0299(16) 0.106(3) -0.0070(17) 0.0076(16) -0.0112(12)
C46 0.060(3) 0.040(4) 0.052(4) -0.004(3) 0.017(3) 0.012(4)
C43A 0.058(4) 0.053(4) 0.056(3) 0.001(3) 0.018(3) 0.009(3)
C48A 0.059(4) 0.041(3) 0.061(3) 0.015(3) 0.010(4) 0.012(4)
C45 0.062(4) 0.038(3) 0.052(3) -0.003(3) 0.008(4) 0.019(4)
C44 0.050(4) 0.045(4) 0.052(3) 0.000(3) 0.015(3) -0.002(3)
C43 0.059(3) 0.063(4) 0.050(3) 0.009(3) 0.019(3) 0.014(3)
C49 0.053(3) 0.092(4) 0.063(3) 0.006(3) 0.020(3) 0.007(3)
C49A 0.064(4) 0.070(4) 0.067(4) -0.003(3) 0.015(3) 0.022(3)
C48 0.060(4) 0.058(4) 0.071(3) 0.018(3) 0.022(3) 0.017(3)
C44A 0.057(4) 0.050(4) 0.056(3) 0.003(3) 0.024(3) 0.011(3)
C47A 0.062(4) 0.038(4) 0.047(4) 0.013(3) 0.017(3) 0.020(4)
C45A 0.056(4) 0.035(3) 0.052(3) 0.002(3) 0.028(4) 0.003(4)
C46A 0.053(4) 0.044(4) 0.040(3) 0.003(3) 0.021(3) 0.011(4)
C47 0.063(4) 0.050(4) 0.067(4) 0.010(3) 0.024(3) 0.003(4)

loop_
_atom_type_symbol
_atom_type_description
_atom_type_scat_dispersion_real
_atom_type_scat_dispersion_imag
_atom_type_scat_source
C C 0.0033 0.0016 'International Tables Vol C Tables 4.2.6.8 and 6.1.1.4'
H H 0.0000 0.0000 'International Tables Vol C Tables 4.2.6.8 and 6.1.1.4'
Cl Cl 0.1484 0.1585 'International Tables Vol C Tables 4.2.6.8 and 6.1.1.4'
O O 0.0106 0.0060 'International Tables Vol C Tables 4.2.6.8 and 6.1.1.4'
P P 0.1023 0.0942 'International Tables Vol C Tables 4.2.6.8 and 6.1.1.4'
Ti Ti 0.2776 0.4457 'International Tables Vol C Tables 4.2.6.8 and 6.1.1.4'

loop_
_geom_angle_atom_site_label_1
_geom_angle_atom_site_label_2
_geom_angle_atom_site_label_3
_geom_angle
_geom_angle_site_symmetry_1
_geom_angle_site_symmetry_3
_geom_angle_publ_flag
Cl3 Ti1 Cl1 175.60(2) . . ?
Cl2 Ti1 Cl3 89.14(2) . . ?
Cl2 Ti1 Cl1 89.31(2) . . ?
O2 Ti1 Cl3 90.69(5) . . ?
O2 Ti1 Cl1 93.64(5) . . ?
O2 Ti1 Cl2 120.16(5) . . ?
O2 Ti1 O1 114.87(6) . . ?
O1 Ti1 Cl3 90.54(5) . . ?
O1 Ti1 Cl1 86.97(5) . . ?
O1 Ti1 Cl2 124.97(5) . . ?
C8 P1 C13 112.40(9) . . ?
C8 P1 C28 114.73(9) . . ?
C28 P1 C13 110.52(9) . . ?
C1 P1 C8 93.85(9) . . ?
C1 P1 C13 111.98(9) . . ?
C1 P1 C28 112.46(9) . . ?
C30 O2 Ti1 164.68(13) . . ?
C15 O1 Ti1 153.70(13) . . ?
O2 C30 C29 118.90(17) . . ?
O2 C30 C31 120.04(17) . . ?
C29 C30 C31 121.05(18) . . ?
C15 C14 C13 122.25(17) . . ?
C19 C14 C15 119.69(17) . . ?
C19 C14 C13 118.04(17) . . ?
O1 C15 C14 118.56(17) . . ?
O1 C15 C16 120.93(17) . . ?
C14 C15 C16 120.49(17) . . ?
C7 C8 P1 109.03(14) . . ?
C9 C8 P1 129.55(16) . . ?
C9 C8 C7 121.36(18) . . ?
P1 C13 H13A 109.1 . . ?
P1 C13 H13B 109.1 . . ?
C14 C13 P1 112.47(13) . . ?
C14 C13 H13A 109.1 . . ?
C14 C13 H13B 109.1 . . ?
H13A C13 H13B 107.8 . . ?
C14 C19 H19 119.1 . . ?
C18 C19 C14 121.80(19) . . ?
C18 C19 H19 119.1 . . ?
C8 C7 C2 113.78(17) . . ?
C12 C7 C8 118.99(19) . . ?
C12 C7 C2 127.22(19) . . ?
P1 C28 H28A 109.0 . . ?
P1 C28 H28B 109.0 . . ?
H28A C28 H28B 107.8 . . ?
C29 C28 P1 113.10(13) . . ?
C29 C28 H28A 109.0 . . ?
C29 C28 H28B 109.0 . . ?
C30 C29 C28 122.73(18) . . ?
C34 C29 C30 119.33(18) . . ?
C34 C29 C28 117.91(18) . . ?
C30 C31 C35 122.41(18) . . ?
C32 C31 C30 116.29(18) . . ?
C32 C31 C35 121.29(17) . . ?
C16 C20 C21 112.02(16) . . ?
C23 C20 C16 110.75(16) . . ?
C23 C20 C21 107.34(16) . . ?
C23 C20 C22 110.26(17) . . ?
C22 C20 C16 109.41(16) . . ?
C22 C20 C21 106.98(16) . . ?
C15 C16 C20 122.75(17) . . ?
C17 C16 C15 116.54(18) . . ?
C17 C16 C20 120.69(17) . . ?
C1 C2 C7 113.85(17) . . ?
C3 C2 C7 127.09(19) . . ?
C3 C2 C1 119.05(19) . . ?
C8 C9 H9 120.7 . . ?
C10 C9 C8 118.59(19) . . ?
C10 C9 H9 120.7 . . ?
C29 C34 H34 119.2 . . ?
C33 C34 C29 121.52(19) . . ?
C33 C34 H34 119.2 . . ?
C20 C23 H23A 109.5 . . ?
C20 C23 H23B 109.5 . . ?
C20 C23 H23C 109.5 . . ?
H23A C23 H23B 109.5 . . ?
H23A C23 H23C 109.5 . . ?
H23B C23 H23C 109.5 . . ?
C1 C6 H6 120.7 . . ?
C5 C6 H6 120.7 . . ?
C5 C6 C1 118.6(2) . . ?
C2 C1 P1 109.38(15) . . ?
C6 C1 P1 129.24(16) . . ?
C6 C1 C2 121.38(19) . . ?
C19 C18 C17 117.00(18) . . ?
C19 C18 C24 121.84(18) . . ?
C17 C18 C24 121.13(17) . . ?
C31 C35 C38 111.66(17) . . ?
C31 C35 C37 108.88(16) . . ?
C38 C35 C37 107.41(16) . . ?
C36 C35 C31 110.82(16) . . ?
C36 C35 C38 106.09(17) . . ?
C36 C35 C37 111.94(18) . . ?
C16 C17 H17 117.9 . . ?
C18 C17 C16 124.22(18) . . ?
C18 C17 H17 117.9 . . ?
C31 C32 H32 117.9 . . ?
C31 C32 C33 124.21(19) . . ?
C33 C32 H32 117.9 . . ?
C34 C33 C32 117.47(19) . . ?
C34 C33 C39 123.01(19) . . ?
C32 C33 C39 119.52(19) . . ?
C7 C12 H12 120.1 . . ?
C11 C12 C7 119.8(2) . . ?
C11 C12 H12 120.1 . . ?
C9 C10 H10 119.7 . . ?
C9 C10 C11 120.5(2) . . ?
C11 C10 H10 119.7 . . ?
C12 C11 C10 120.7(2) . . ?
C12 C11 H11 119.6 . . ?
C10 C11 H11 119.6 . . ?
C20 C21 H21A 109.5 . . ?
C20 C21 H21B 109.5 . . ?
C20 C21 H21C 109.5 . . ?
H21A C21 H21B 109.5 . . ?
H21A C21 H21C 109.5 . . ?
H21B C21 H21C 109.5 . . ?
C20 C22 H22A 109.5 . . ?
C20 C22 H22B 109.5 . . ?
C20 C22 H22C 109.5 . . ?
H22A C22 H22B 109.5 . . ?
H22A C22 H22C 109.5 . . ?
H22B C22 H22C 109.5 . . ?
C35 C38 H38A 109.5 . . ?
C35 C38 H38B 109.5 . . ?
C35 C38 H38C 109.5 . . ?
H38A C38 H38B 109.5 . . ?
H38A C38 H38C 109.5 . . ?
H38B C38 H38C 109.5 . . ?
C6 C5 H5 119.8 . . ?
C6 C5 C4 120.4(2) . . ?
C4 C5 H5 119.8 . . ?
C35 C36 H36A 109.5 . . ?
C35 C36 H36B 109.5 . . ?
C35 C36 H36C 109.5 . . ?
H36A C36 H36B 109.5 . . ?
H36A C36 H36C 109.5 . . ?
H36B C36 H36C 109.5 . . ?
C35 C37 H37A 109.5 . . ?
C35 C37 H37B 109.5 . . ?
C35 C37 H37C 109.5 . . ?
H37A C37 H37B 109.5 . . ?
H37A C37 H37C 109.5 . . ?
H37B C37 H37C 109.5 . . ?
C18 C24 C25 110.90(18) . . ?
C27 C24 C18 111.41(17) . . ?
C27 C24 C25 107.87(19) . . ?
C26 C24 C18 107.93(17) . . ?
C26 C24 C27 109.30(19) . . ?
C26 C24 C25 109.41(18) . . ?
C2 C3 H3 120.3 . . ?
C4 C3 C2 119.4(2) . . ?
C4 C3 H3 120.3 . . ?
C5 C4 H4 119.4 . . ?
C3 C4 C5 121.2(2) . . ?
C3 C4 H4 119.4 . . ?
C24 C27 H27A 109.5 . . ?
C24 C27 H27B 109.5 . . ?
C24 C27 H27C 109.5 . . ?
H27A C27 H27B 109.5 . . ?
H27A C27 H27C 109.5 . . ?
H27B C27 H27C 109.5 . . ?
C33 C39 C42 108.4(2) . . ?
C41 C39 C33 111.97(18) . . ?
C41 C39 C42 107.3(2) . . ?
C40 C39 C33 110.1(2) . . ?
C40 C39 C41 109.2(2) . . ?
C40 C39 C42 109.8(2) . . ?
C24 C26 H26A 109.5 . . ?
C24 C26 H26B 109.5 . . ?
C24 C26 H26C 109.5 . . ?
H26A C26 H26B 109.5 . . ?
H26A C26 H26C 109.5 . . ?
H26B C26 H26C 109.5 . . ?
C24 C25 H25A 109.5 . . ?
C24 C25 H25B 109.5 . . ?
C24 C25 H25C 109.5 . . ?
H25A C25 H25B 109.5 . . ?
H25A C25 H25C 109.5 . . ?
H25B C25 H25C 109.5 . . ?
C39 C41 H41A 109.5 . . ?
C39 C41 H41B 109.5 . . ?
C39 C41 H41C 109.5 . . ?
H41A C41 H41B 109.5 . . ?
H41A C41 H41C 109.5 . . ?
H41B C41 H41C 109.5 . . ?
C39 C42 H42A 109.5 . . ?
C39 C42 H42B 109.5 . . ?
C39 C42 H42C 109.5 . . ?
H42A C42 H42B 109.5 . . ?
H42A C42 H42C 109.5 . . ?
H42B C42 H42C 109.5 . . ?
C39 C40 H40A 109.5 . . ?
C39 C40 H40B 109.5 . . ?
C39 C40 H40C 109.5 . . ?
H40A C40 H40B 109.5 . . ?
H40A C40 H40C 109.5 . . ?
H40B C40 H40C 109.5 . . ?
C45 C46 H46 119.8 . . ?
C47 C46 H46 119.8 . . ?
C47 C46 C45 120.4(9) . . ?
C48A C43A C49A 117.8(12) . . ?
C44A C43A C48A 122.2(9) . . ?
C44A C43A C49A 120.0(13) . . ?
C43A C48A H48A 119.0 . . ?
C43A C48A C47A 122.0(10) . . ?
C47A C48A H48A 119.0 . . ?
C46 C45 H45 120.7 . . ?
C46 C45 C44 118.5(7) . . ?
C44 C45 H45 120.7 . . ?
C45 C44 H44 119.5 . . ?
C43 C44 C45 121.1(8) . . ?
C43 C44 H44 119.5 . . ?
C44 C43 C49 122.7(12) . . ?
C44 C43 C48 117.1(8) . . ?
C48 C43 C49 120.2(11) . . ?
C43 C49 H49A 109.5 . . ?
C43 C49 H49B 109.5 . . ?
C43 C49 H49C 109.5 . . ?
H49A C49 H49B 109.5 . . ?
H49A C49 H49C 109.5 . . ?
H49B C49 H49C 109.5 . . ?
C43A C49A H49D 109.5 . . ?
C43A C49A H49E 109.5 . . ?
C43A C49A H49F 109.5 . . ?
H49D C49A H49E 109.5 . . ?
H49D C49A H49F 109.5 . . ?
H49E C49A H49F 109.5 . . ?
C43 C48 H48 118.4 . . ?
C43 C48 C47 123.1(9) . . ?
C47 C48 H48 118.4 . . ?
C43A C44A H44A 121.5 . . ?
C43A C44A C45A 116.9(10) . . ?
C45A C44A H44A 121.5 . . ?
C48A C47A H47A 121.0 . . ?
C46A C47A C48A 117.9(12) . . ?
C46A C47A H47A 121.0 . . ?
C44A C45A H45A 118.9 . . ?
C44A C45A C46A 122.3(10) . . ?
C46A C45A H45A 118.9 . . ?
C47A C46A C45A 118.5(11) . . ?
C47A C46A H46A 120.7 . . ?
C45A C46A H46A 120.7 . . ?
C46 C47 C48 119.6(9) . . ?
C46 C47 H47 120.2 . . ?
C48 C47 H47 120.2 . . ?

loop_
_geom_bond_atom_site_label_1
_geom_bond_atom_site_label_2
_geom_bond_distance
_geom_bond_site_symmetry_2
_geom_bond_publ_flag
Ti1 Cl3 2.3622(6) . ?
Ti1 Cl1 2.3665(6) . ?
Ti1 Cl2 2.2814(6) . ?
Ti1 O2 1.7799(13) . ?
Ti1 O1 1.8071(13) . ?
P1 C8 1.793(2) . ?
P1 C13 1.827(2) . ?
P1 C28 1.8022(19) . ?
P1 C1 1.786(2) . ?
O2 C30 1.368(2) . ?
O1 C15 1.358(2) . ?
C30 C29 1.398(3) . ?
C30 C31 1.416(3) . ?
C14 C15 1.398(3) . ?
C14 C13 1.518(3) . ?
C14 C19 1.393(3) . ?
C15 C16 1.416(3) . ?
C8 C7 1.406(3) . ?
C8 C9 1.390(3) . ?
C13 H13A 0.9900 . ?
C13 H13B 0.9900 . ?
C19 H19 0.9500 . ?
C19 C18 1.387(3) . ?
C7 C2 1.481(3) . ?
C7 C12 1.390(3) . ?
C28 H28A 0.9900 . ?
C28 H28B 0.9900 . ?
C28 C29 1.514(3) . ?
C29 C34 1.398(3) . ?
C31 C35 1.532(3) . ?
C31 C32 1.391(3) . ?
C20 C16 1.538(3) . ?
C20 C23 1.535(3) . ?
C20 C21 1.538(3) . ?
C20 C22 1.537(3) . ?
C16 C17 1.397(3) . ?
C2 C1 1.402(3) . ?
C2 C3 1.396(3) . ?
C9 H9 0.9500 . ?
C9 C10 1.390(3) . ?
C34 H34 0.9500 . ?
C34 C33 1.380(3) . ?
C23 H23A 0.9800 . ?
C23 H23B 0.9800 . ?
C23 H23C 0.9800 . ?
C6 H6 0.9500 . ?
C6 C1 1.390(3) . ?
C6 C5 1.387(3) . ?
C18 C17 1.391(3) . ?
C18 C24 1.536(3) . ?
C35 C38 1.538(3) . ?
C35 C36 1.529(3) . ?
C35 C37 1.545(3) . ?
C17 H17 0.9500 . ?
C32 H32 0.9500 . ?
C32 C33 1.394(3) . ?
C33 C39 1.533(3) . ?
C12 H12 0.9500 . ?
C12 C11 1.385(3) . ?
C10 H10 0.9500 . ?
C10 C11 1.390(3) . ?
C11 H11 0.9500 . ?
C21 H21A 0.9800 . ?
C21 H21B 0.9800 . ?
C21 H21C 0.9800 . ?
C22 H22A 0.9800 . ?
C22 H22B 0.9800 . ?
C22 H22C 0.9800 . ?
C38 H38A 0.9800 . ?
C38 H38B 0.9800 . ?
C38 H38C 0.9800 . ?
C5 H5 0.9500 . ?
C5 C4 1.388(3) . ?
C36 H36A 0.9800 . ?
C36 H36B 0.9800 . ?
C36 H36C 0.9800 . ?
C37 H37A 0.9800 . ?
C37 H37B 0.9800 . ?
C37 H37C 0.9800 . ?
C24 C27 1.531(3) . ?
C24 C26 1.530(3) . ?
C24 C25 1.537(3) . ?
C3 H3 0.9500 . ?
C3 C4 1.379(3) . ?
C4 H4 0.9500 . ?
C27 H27A 0.9800 . ?
C27 H27B 0.9800 . ?
C27 H27C 0.9800 . ?
C39 C41 1.528(3) . ?
C39 C42 1.543(4) . ?
C39 C40 1.517(4) . ?
C26 H26A 0.9800 . ?
C26 H26B 0.9800 . ?
C26 H26C 0.9800 . ?
C25 H25A 0.9800 . ?
C25 H25B 0.9800 . ?
C25 H25C 0.9800 . ?
C41 H41A 0.9800 . ?
C41 H41B 0.9800 . ?
C41 H41C 0.9800 . ?
C42 H42A 0.9800 . ?
C42 H42B 0.9800 . ?
C42 H42C 0.9800 . ?
C40 H40A 0.9800 . ?
C40 H40B 0.9800 . ?
C40 H40C 0.9800 . ?
C46 H46 0.9500 . ?
C46 C45 1.387(12) . ?
C46 C47 1.308(11) . ?
C43A C48A 1.382(14) . ?
C43A C49A 1.546(12) . ?
C43A C44A 1.336(13) . ?
C48A H48A 0.9500 . ?
C48A C47A 1.409(13) . ?
C45 H45 0.9500 . ?
C45 C44 1.425(10) . ?
C44 H44 0.9500 . ?
C44 C43 1.350(11) . ?
C43 C49 1.517(10) . ?
C43 C48 1.353(11) . ?
C49 H49A 0.9800 . ?
C49 H49B 0.9800 . ?
C49 H49C 0.9800 . ?
C49A H49D 0.9800 . ?
C49A H49E 0.9800 . ?
C49A H49F 0.9800 . ?
C48 H48 0.9500 . ?
C48 C47 1.398(11) . ?
C44A H44A 0.9500 . ?
C44A C45A 1.409(12) . ?
C47A H47A 0.9500 . ?
C47A C46A 1.364(11) . ?
C45A H45A 0.9500 . ?
C45A C46A 1.438(11) . ?
C46A H46A 0.9500 . ?
C47 H47 0.9500 . ?

loop_
_geom_torsion_atom_site_label_1
_geom_torsion_atom_site_label_2
_geom_torsion_atom_site_label_3
_geom_torsion_atom_site_label_4
_geom_torsion
_geom_torsion_site_symmetry_1
_geom_torsion_site_symmetry_2
_geom_torsion_site_symmetry_3
_geom_torsion_site_symmetry_4
_geom_torsion_publ_flag
Ti1 O2 C30 C29 -32.2(6) . . . . ?
Ti1 O2 C30 C31 148.0(4) . . . . ?
Ti1 O1 C15 C14 -59.5(4) . . . . ?
Ti1 O1 C15 C16 122.0(3) . . . . ?
Cl3 Ti1 O2 C30 -29.2(5) . . . . ?
Cl3 Ti1 O1 C15 162.2(3) . . . . ?
P1 C8 C7 C2 2.4(2) . . . . ?
P1 C8 C7 C12 -177.18(16) . . . . ?
P1 C8 C9 C10 176.42(16) . . . . ?
P1 C28 C29 C30 -96.1(2) . . . . ?
P1 C28 C29 C34 86.0(2) . . . . ?
Cl1 Ti1 O2 C30 150.1(5) . . . . ?
Cl1 Ti1 O1 C15 -21.4(3) . . . . ?
Cl2 Ti1 O2 C30 -118.6(5) . . . . ?
Cl2 Ti1 O1 C15 -108.5(3) . . . . ?
O2 Ti1 O1 C15 71.2(3) . . . . ?
O2 C30 C29 C28 4.8(3) . . . . ?
O2 C30 C29 C34 -177.33(17) . . . . ?
O2 C30 C31 C35 -4.4(3) . . . . ?
O2 C30 C31 C32 175.98(17) . . . . ?
O1 Ti1 O2 C30 61.7(5) . . . . ?
O1 C15 C16 C20 -9.3(3) . . . . ?
O1 C15 C16 C17 172.49(17) . . . . ?
C30 C29 C34 C33 1.1(3) . . . . ?
C30 C31 C35 C38 179.53(18) . . . . ?
C30 C31 C35 C36 61.5(2) . . . . ?
C30 C31 C35 C37 -62.0(2) . . . . ?
C30 C31 C32 C33 1.9(3) . . . . ?
C14 C15 C16 C20 172.31(18) . . . . ?
C14 C15 C16 C17 -5.9(3) . . . . ?
C14 C19 C18 C17 -2.3(3) . . . . ?
C14 C19 C18 C24 175.98(19) . . . . ?
C15 C14 C13 P1 -91.3(2) . . . . ?
C15 C14 C19 C18 -0.5(3) . . . . ?
C15 C16 C17 C18 3.1(3) . . . . ?
C8 P1 C13 C14 -125.78(14) . . . . ?
C8 P1 C28 C29 -59.26(17) . . . . ?
C8 P1 C1 C2 2.79(15) . . . . ?
C8 P1 C1 C6 -176.71(19) . . . . ?
C8 C7 C2 C1 -0.3(3) . . . . ?
C8 C7 C2 C3 178.5(2) . . . . ?
C8 C7 C12 C11 0.2(3) . . . . ?
C8 C9 C10 C11 0.1(3) . . . . ?
C13 P1 C8 C7 112.74(14) . . . . ?
C13 P1 C8 C9 -64.3(2) . . . . ?
C13 P1 C28 C29 69.09(16) . . . . ?
C13 P1 C1 C2 -113.26(15) . . . . ?
C13 P1 C1 C6 67.2(2) . . . . ?
C13 C14 C15 O1 4.7(3) . . . . ?
C13 C14 C15 C16 -176.89(17) . . . . ?
C13 C14 C19 C18 -178.91(18) . . . . ?
C19 C14 C15 O1 -173.69(17) . . . . ?
C19 C14 C15 C16 4.8(3) . . . . ?
C19 C14 C13 P1 87.1(2) . . . . ?
C19 C18 C17 C16 0.9(3) . . . . ?
C19 C18 C24 C27 23.1(3) . . . . ?
C19 C18 C24 C26 -96.9(2) . . . . ?
C19 C18 C24 C25 143.3(2) . . . . ?
C7 C8 C9 C10 -0.3(3) . . . . ?
C7 C2 C1 P1 -1.9(2) . . . . ?
C7 C2 C1 C6 177.63(18) . . . . ?
C7 C2 C3 C4 -177.7(2) . . . . ?
C7 C12 C11 C10 -0.4(3) . . . . ?
C28 P1 C8 C7 -119.86(14) . . . . ?
C28 P1 C8 C9 63.1(2) . . . . ?
C28 P1 C13 C14 104.61(14) . . . . ?
C28 P1 C1 C2 121.57(15) . . . . ?
C28 P1 C1 C6 -57.9(2) . . . . ?
C28 C29 C34 C33 179.09(18) . . . . ?
C29 C30 C31 C35 175.79(18) . . . . ?
C29 C30 C31 C32 -3.8(3) . . . . ?
C29 C34 C33 C32 -3.0(3) . . . . ?
C29 C34 C33 C39 176.4(2) . . . . ?
C31 C30 C29 C28 -175.42(17) . . . . ?
C31 C30 C29 C34 2.5(3) . . . . ?
C31 C32 C33 C34 1.5(3) . . . . ?
C31 C32 C33 C39 -177.9(2) . . . . ?
C20 C16 C17 C18 -175.13(19) . . . . ?
C2 C7 C12 C11 -179.3(2) . . . . ?
C2 C3 C4 C5 0.0(3) . . . . ?
C9 C8 C7 C2 179.70(18) . . . . ?
C9 C8 C7 C12 0.2(3) . . . . ?
C9 C10 C11 C12 0.2(3) . . . . ?
C34 C33 C39 C41 -2.0(3) . . . . ?
C34 C33 C39 C42 -120.1(2) . . . . ?
C34 C33 C39 C40 119.8(3) . . . . ?
C23 C20 C16 C15 62.8(2) . . . . ?
C23 C20 C16 C17 -119.1(2) . . . . ?
C6 C5 C4 C3 -0.9(3) . . . . ?
C1 P1 C8 C7 -2.95(15) . . . . ?
C1 P1 C8 C9 180.00(19) . . . . ?
C1 P1 C13 C14 -21.61(17) . . . . ?
C1 P1 C28 C29 -164.95(14) . . . . ?
C1 C2 C3 C4 1.1(3) . . . . ?
C1 C6 C5 C4 0.7(3) . . . . ?
C35 C31 C32 C33 -177.77(19) . . . . ?
C17 C18 C24 C27 -158.7(2) . . . . ?
C17 C18 C24 C26 81.3(2) . . . . ?
C17 C18 C24 C25 -38.5(3) . . . . ?
C32 C31 C35 C38 -0.9(3) . . . . ?
C32 C31 C35 C36 -118.9(2) . . . . ?
C32 C31 C35 C37 117.6(2) . . . . ?
C32 C33 C39 C41 177.4(2) . . . . ?
C32 C33 C39 C42 59.2(3) . . . . ?
C32 C33 C39 C40 -60.9(3) . . . . ?
C12 C7 C2 C1 179.2(2) . . . . ?
C12 C7 C2 C3 -2.0(3) . . . . ?
C21 C20 C16 C15 -177.42(18) . . . . ?
C21 C20 C16 C17 0.7(3) . . . . ?
C22 C20 C16 C15 -59.0(2) . . . . ?
C22 C20 C16 C17 119.2(2) . . . . ?
C5 C6 C1 P1 179.87(16) . . . . ?
C5 C6 C1 C2 0.4(3) . . . . ?
C24 C18 C17 C16 -177.38(19) . . . . ?
C3 C2 C1 P1 179.14(16) . . . . ?
C3 C2 C1 C6 -1.3(3) . . . . ?
C46 C45 C44 C43 -0.3(12) . . . . ?
C43A C48A C47A C46A 3.8(15) . . . . ?
C43A C44A C45A C46A -1.1(14) . . . . ?
C48A C43A C44A C45A 2.6(15) . . . . ?
C48A C47A C46A C45A -2.2(13) . . . . ?
C45 C46 C47 C48 -2.6(13) . . . . ?
C45 C44 C43 C49 179.5(7) . . . . ?
C45 C44 C43 C48 -2.9(12) . . . . ?
C44 C43 C48 C47 3.5(14) . . . . ?
C43 C48 C47 C46 -0.8(14) . . . . ?
C49 C43 C48 C47 -178.9(8) . . . . ?
C49A C43A C48A C47A 176.5(9) . . . . ?
C49A C43A C44A C45A -178.0(8) . . . . ?
C44A C43A C48A C47A -4.1(16) . . . . ?
C44A C45A C46A C47A 1.0(14) . . . . ?
C47 C46 C45 C44 3.1(12) . . . . ?
